data_1560931
loop_
_publ_author_name
'Cramer, Alisha J.'
'Cole, Jacqueline M.'

_publ_section_title
;
 Host-guest prospects of neodymium and gadolinium ultraphosphate
 frameworks for nuclear waste storage: Multi-temperature topological
 analysis of nanoporous cages in RP5O14
;
_journal_name_full 'Journal of Solid State Chemistry'
_journal_page_first 250
_journal_page_last 257
_journal_paper_doi 10.1016/j.jssc.2018.07.020
_journal_volume 266
_journal_year 2018
_chemical_formula_sum 'Gd O14 P5'
_chemical_formula_weight 536.10
_space_group_IT_number 53
_space_group_name_Hall '-P 2ac 2'
_space_group_name_H-M_alt 'P m n a'
_symmetry_cell_setting orthorhombic
_symmetry_space_group_name_H-M 'P m n a'
_atom_sites_solution_hydrogens none
_atom_sites_solution_primary direct
_atom_sites_solution_secondary difmap
_audit_creation_method SHELXL-97
_cell_angle_alpha 90.00
_cell_angle_beta 90.00
_cell_angle_gamma 90.00
_cell_formula_units_Z 4
_cell_length_a 12.878(3)
_cell_length_b 8.7780(18)
_cell_length_c 8.9250(18)
_cell_measurement_reflns_used 512
_cell_measurement_temperature 480(2)
_cell_measurement_theta_max 28.28
_cell_measurement_theta_min 2.0
_cell_volume 1008.9(4)
_computing_cell_refinement
;
Rigaku CrystalClear-SM Expert 2.0
;
_computing_data_collection 'Rigaku CrystalClear-SM Expert 2.0'
_computing_data_reduction
;
Rigaku CrystalClear-SM Expert 2.0
;
_computing_molecular_graphics
;
SHELXTL-PLUS (Sheldrick, 1995)
;
_computing_publication_material 'SHELXL-97 (Sheldrick, 1997)'
_computing_structure_refinement 'SHELXL-97 (Sheldrick, 1997)'
_computing_structure_solution 'SHELXS-97 (Sheldrick, 1990)'
_diffrn_ambient_temperature 480(2)
_diffrn_measured_fraction_theta_full 0.830
_diffrn_measured_fraction_theta_max 0.830
_diffrn_measurement_device_type 'Rigaku Saturn 724+ CCD'
_diffrn_measurement_method '\w scans'
_diffrn_radiation_monochromator graphite
_diffrn_radiation_source 'fine-focus sealed tube'
_diffrn_radiation_type MoK\a
_diffrn_radiation_wavelength 0.71073
_diffrn_reflns_av_R_equivalents 0.0394
_diffrn_reflns_av_sigmaI/netI 0.0264
_diffrn_reflns_limit_h_max 15
_diffrn_reflns_limit_h_min -17
_diffrn_reflns_limit_k_max 11
_diffrn_reflns_limit_k_min -6
_diffrn_reflns_limit_l_max 6
_diffrn_reflns_limit_l_min -12
_diffrn_reflns_number 3625
_diffrn_reflns_theta_full 30.80
_diffrn_reflns_theta_max 30.80
_diffrn_reflns_theta_min 3.16
_diffrn_standards_decay_% 0
_diffrn_standards_interval_count 0
_diffrn_standards_interval_time 0
_diffrn_standards_number 0
_exptl_absorpt_coefficient_mu 7.456
_exptl_absorpt_correction_T_max 0.105
_exptl_absorpt_correction_T_min 0.069
_exptl_absorpt_correction_type empirical
_exptl_absorpt_process_details
;
T. Higashi, ABSCOR, empirical absorption correction
;
_exptl_crystal_colour colourless
_exptl_crystal_density_diffrn 3.529
_exptl_crystal_density_method 'not measured'
_exptl_crystal_description block
_exptl_crystal_F_000 1004
_exptl_crystal_size_max 0.4
_exptl_crystal_size_mid 0.4
_exptl_crystal_size_min 0.3
_refine_diff_density_max 1.565
_refine_diff_density_min -1.043
_refine_diff_density_rms 0.201
_refine_ls_extinction_coef 0.0146(9)
_refine_ls_extinction_expression Fc^*^=kFc[1+0.001xFc^2^\l^3^/sin(2\q)]^-1/4^
_refine_ls_extinction_method SHELXL
_refine_ls_goodness_of_fit_ref 1.163
_refine_ls_hydrogen_treatment none
_refine_ls_matrix_type full
_refine_ls_number_parameters 99
_refine_ls_number_reflns 1375
_refine_ls_number_restraints 0
_refine_ls_restrained_S_all 1.163
_refine_ls_R_factor_all 0.0290
_refine_ls_R_factor_gt 0.0287
_refine_ls_shift/su_max 0.000
_refine_ls_shift/su_mean 0.000
_refine_ls_structure_factor_coef Fsqd
_refine_ls_weighting_details 'calc w=1/[\s^2^(Fo^2^)+(0.0470P)^2^+1.8891P] where P=(Fo^2^+2Fc^2^)/3'
_refine_ls_weighting_scheme calc
_refine_ls_wR_factor_gt 0.0787
_refine_ls_wR_factor_ref 0.0789
_reflns_number_gt 1367
_reflns_number_total 1375
_reflns_threshold_expression >2sigma(I)
_cod_data_source_file 2gd480i2-3a.cif
_cod_data_source_block 2gd480i2-3a
_cod_original_sg_symbol_H-M Pmna
_cod_database_code 1560931

loop_
_symmetry_equiv_pos_as_xyz
'x, y, z'
'-x+1/2, -y, z+1/2'
'-x+1/2, y, -z+1/2'
'x, -y, -z'
'-x, -y, -z'
'x-1/2, y, -z-1/2'
'x-1/2, -y, z-1/2'
'-x, y, z'

loop_
_atom_site_label
_atom_site_type_symbol
_atom_site_fract_x
_atom_site_fract_y
_atom_site_fract_z
_atom_site_U_iso_or_equiv
_atom_site_adp_type
_atom_site_occupancy
_atom_site_symmetry_multiplicity
_atom_site_calc_flag
_atom_site_refinement_flags
_atom_site_disorder_assembly
_atom_site_disorder_group
Gd1 Gd 0.5000 0.22301(3) 0.18983(2) 0.01053(14) Uani 1 2 d S . .
P1 P 0.66486(7) -0.26333(10) 0.45115(11) 0.0113(2) Uani 1 1 d . . .
P2 P 0.79807(9) 0.0000 0.5000 0.0122(2) Uani 1 2 d S . .
P3 P 0.5000 -0.18529(14) 0.24490(13) 0.0109(2) Uani 1 2 d S . .
P4 P 0.82751(9) -0.5000 0.5000 0.0108(2) Uani 1 2 d S . .
O1 O 0.5942(3) -0.2849(3) 0.3117(3) 0.0192(7) Uani 1 1 d . . .
O2 O 0.5000 -0.0308(5) 0.3117(4) 0.0188(8) Uani 1 2 d S . .
O3 O 0.6132(3) 0.2724(3) 0.4042(4) 0.0256(7) Uani 1 1 d . . .
O4 O 0.8827(2) -0.5809(3) 0.3812(3) 0.0210(5) Uani 1 1 d . . .
O5 O 0.8516(2) 0.0875(3) 0.3832(3) 0.0224(5) Uani 1 1 d . . .
O6 O 0.5000 -0.2098(5) 0.0822(5) 0.0241(9) Uani 1 2 d S . .
O7 O 0.7472(2) -0.3875(3) 0.4176(3) 0.0242(6) Uani 1 1 d . . .
O8 O 0.7193(2) -0.1095(3) 0.4139(3) 0.0263(6) Uani 1 1 d . . .

loop_
_atom_site_aniso_label
_atom_site_aniso_U_11
_atom_site_aniso_U_22
_atom_site_aniso_U_33
_atom_site_aniso_U_23
_atom_site_aniso_U_13
_atom_site_aniso_U_12
Gd1 0.01214(16) 0.0097(2) 0.00978(18) 0.00011(6) 0.000 0.000
P1 0.0121(4) 0.0103(4) 0.0115(4) 0.0000(3) -0.0003(3) 0.0010(3)
P2 0.0116(5) 0.0104(5) 0.0147(5) 0.0001(4) 0.000 0.000
P3 0.0126(5) 0.0117(5) 0.0083(5) 0.0004(4) 0.000 0.000
P4 0.0115(5) 0.0085(5) 0.0126(5) 0.0004(4) 0.000 0.000
O1 0.0151(13) 0.0178(16) 0.0247(17) -0.0059(9) -0.0079(10) 0.0048(9)
O2 0.0265(19) 0.0113(19) 0.0185(18) 0.0005(12) 0.000 0.000
O3 0.0306(16) 0.0320(17) 0.0143(14) 0.0005(10) -0.0096(12) -0.0044(11)
O4 0.0256(12) 0.0167(12) 0.0208(12) -0.0035(10) 0.0043(10) 0.0086(10)
O5 0.0206(12) 0.0221(13) 0.0245(14) 0.0033(11) 0.0059(10) -0.0069(10)
O6 0.035(2) 0.028(2) 0.0095(17) 0.0004(15) 0.000 0.000
O7 0.0237(13) 0.0312(15) 0.0177(14) 0.0025(11) 0.0007(10) 0.0171(12)
O8 0.0368(15) 0.0199(13) 0.0224(13) 0.0069(11) -0.0109(12) -0.0150(12)

loop_
_atom_type_symbol
_atom_type_description
_atom_type_scat_dispersion_real
_atom_type_scat_dispersion_imag
_atom_type_scat_source
O O 0.0106 0.0060 'International Tables Vol C Tables 4.2.6.8 and 6.1.1.4'
P P 0.1023 0.0942 'International Tables Vol C Tables 4.2.6.8 and 6.1.1.4'
Gd Gd -0.1653 3.9035 'International Tables Vol C Tables 4.2.6.8 and 6.1.1.4'

loop_
_geom_angle_atom_site_label_1
_geom_angle_atom_site_label_2
_geom_angle_atom_site_label_3
_geom_angle
_geom_angle_site_symmetry_1
_geom_angle_site_symmetry_3
O5 Gd1 O5 109.26(14) 6_556 3_655
O5 Gd1 O4 144.30(10) 6_556 3_665
O5 Gd1 O4 76.99(10) 3_655 3_665
O5 Gd1 O4 76.99(10) 6_556 6_566
O5 Gd1 O4 144.30(10) 3_655 6_566
O4 Gd1 O4 78.97(14) 3_665 6_566
O5 Gd1 O6 72.42(9) 6_556 5_655
O5 Gd1 O6 72.42(9) 3_655 5_655
O4 Gd1 O6 76.59(10) 3_665 5_655
O4 Gd1 O6 76.59(10) 6_566 5_655
O5 Gd1 O3 142.57(11) 6_556 .
O5 Gd1 O3 79.72(11) 3_655 .
O4 Gd1 O3 72.61(10) 3_665 .
O4 Gd1 O3 117.36(10) 6_566 .
O6 Gd1 O3 142.23(9) 5_655 .
O5 Gd1 O3 79.72(11) 6_556 8_655
O5 Gd1 O3 142.57(11) 3_655 8_655
O4 Gd1 O3 117.36(10) 3_665 8_655
O4 Gd1 O3 72.61(10) 6_566 8_655
O6 Gd1 O3 142.23(9) 5_655 8_655
O3 Gd1 O3 73.21(17) . 8_655
O5 Gd1 O2 70.48(8) 6_556 .
O5 Gd1 O2 70.48(8) 3_655 .
O4 Gd1 O2 140.16(7) 3_665 .
O4 Gd1 O2 140.16(7) 6_566 .
O6 Gd1 O2 113.29(13) 5_655 .
O3 Gd1 O2 79.39(9) . .
O3 Gd1 O2 79.39(9) 8_655 .
O3 P1 O7 116.50(17) 4_556 .
O3 P1 O1 115.9(2) 4_556 .
O7 P1 O1 99.20(16) . .
O3 P1 O8 116.28(18) 4_556 .
O7 P1 O8 105.10(19) . .
O1 P1 O8 101.46(16) . .
O5 P2 O5 123.9(2) 4_556 .
O5 P2 O8 109.00(16) 4_556 .
O5 P2 O8 105.79(15) . .
O5 P2 O8 105.79(15) 4_556 4_556
O5 P2 O8 109.00(16) . 4_556
O8 P2 O8 101.0(3) . 4_556
O6 P3 O2 122.2(2) . .
O6 P3 O1 106.66(15) . 8_655
O2 P3 O1 110.37(13) . 8_655
O6 P3 O1 106.66(15) . .
O2 P3 O1 110.37(13) . .
O1 P3 O1 97.8(3) 8_655 .
O4 P4 O4 121.8(2) 4_546 .
O4 P4 O7 106.22(15) 4_546 4_546
O4 P4 O7 110.27(16) . 4_546
O4 P4 O7 110.27(16) 4_546 .
O4 P4 O7 106.22(15) . .
O7 P4 O7 99.9(2) 4_546 .
P1 O1 P3 132.22(19) . .
P3 O2 Gd1 130.25(19) . .
P1 O3 Gd1 163.3(2) 4_556 .
P4 O4 Gd1 148.75(17) . 6_646
P2 O5 Gd1 147.85(18) . 6_656
P3 O6 Gd1 174.3(3) . 5_655
P1 O7 P4 141.6(2) . .
P1 O8 P2 134.94(19) . .

loop_
_geom_bond_atom_site_label_1
_geom_bond_atom_site_label_2
_geom_bond_distance
_geom_bond_site_symmetry_2
Gd1 O5 2.344(3) 6_556
Gd1 O5 2.344(3) 3_655
Gd1 O4 2.376(3) 3_665
Gd1 O4 2.376(3) 6_566
Gd1 O6 2.431(5) 5_655
Gd1 O3 2.444(3) .
Gd1 O3 2.444(3) 8_655
Gd1 O2 2.479(4) .
P1 O3 1.455(3) 4_556
P1 O7 1.550(3) .
P1 O1 1.553(3) .
P1 O8 1.557(3) .
P2 O5 1.467(3) 4_556
P2 O5 1.467(3) .
P2 O8 1.594(3) .
P2 O8 1.594(3) 4_556
P3 O6 1.468(4) .
P3 O2 1.481(4) .
P3 O1 1.610(3) 8_655
P3 O1 1.610(3) .
P4 O4 1.461(3) 4_546
P4 O4 1.461(3) .
P4 O7 1.608(3) 4_546
P4 O7 1.608(3) .
O3 P1 1.455(3) 4_556
O4 Gd1 2.376(3) 6_646
O5 Gd1 2.344(3) 6_656
O6 Gd1 2.431(5) 5_655

_cod_database_fobs_code 1560931
